data_4512166
loop_
_publ_author_name
'Zar\;eba, Jan K.'
'Bia\/lek, Micha\/l J.'
'Janczak, Jan'
'Zo\'n, Jerzy'
'Dobosz, Agnieszka'

_publ_section_title
;
 Extending the Family of Tetrahedral Tectons: Phenyl Embraces in
 Supramolecular Polymers of Tetraphenylmethane-based Tetraphosphonic Acid
 Templated by Organic Bases
;
_journal_issue 11
_journal_name_full 'Crystal Growth &amp; Design'
_journal_page_first 6143
_journal_paper_doi 10.1021/cg501348g
_journal_volume 14
_journal_year 2014
_chemical_formula_sum 'C84 H148 N16 O41 P8 S5'
_chemical_formula_weight 2446.24
_chemical_name_systematic
; 
 ? 
;
_space_group_IT_number 15
_symmetry_cell_setting monoclinic
_symmetry_space_group_name_Hall '-C 2yc'
_symmetry_space_group_name_H-M 'C 1 2/c 1'
_atom_sites_solution_hydrogens geom
_atom_sites_solution_primary direct
_atom_sites_solution_secondary difmap
_audit_creation_method SHELXL-97
_cell_angle_alpha 90.00
_cell_angle_beta 123.744(6)
_cell_angle_gamma 90.00
_cell_formula_units_Z 2
_cell_length_a 28.4097(13)
_cell_length_b 13.1970(3)
_cell_length_c 18.5512(7)
_cell_measurement_reflns_used 2638
_cell_measurement_temperature 295(2)
_cell_measurement_theta_max 26.90
_cell_measurement_theta_min 1.77
_cell_volume 5783.5(5)
_computing_cell_refinement
;
Oxford Diffraction Poland (2009). CrysAlis Red,
Version 1.171.33.42
;
_computing_data_collection
;
Oxford Diffraction Poland (2009). CrysAlis CCD,
Version 1.171.33.42
;
_computing_data_reduction
;
Oxford Diffraction Poland (2009). CrysAlis Red,
Version 1.171.33.42
;
_computing_molecular_graphics
;
Brandenburg & Putz (2006). Diamond 3.0. Crystal and Molecular
Structure Visualisation, University of Bonn, Germany
;
_computing_publication_material 'SHELXL-97 (Sheldrick, 1997)'
_computing_structure_refinement 'SHELXL-97 (Sheldrick, 1997)'
_computing_structure_solution 'SHELXS-97 (Sheldrick, 1990)'
_diffrn_ambient_temperature 295(2)
_diffrn_detector_area_resol_mean '1024x1024 with blocks 2x2'
_diffrn_measured_fraction_theta_full 0.991
_diffrn_measured_fraction_theta_max 0.924
_diffrn_measurement_device_type 'KUMA KM-4 with CCD detector'
_diffrn_measurement_method \w-scan
_diffrn_radiation_monochromator graphite
_diffrn_radiation_source 'fine-focus sealed tube'
_diffrn_radiation_type MoK\a
_diffrn_radiation_wavelength 0.71073
_diffrn_reflns_av_R_equivalents 0.0225
_diffrn_reflns_av_sigmaI/netI 0.0290
_diffrn_reflns_limit_h_max 32
_diffrn_reflns_limit_h_min -37
_diffrn_reflns_limit_k_max 17
_diffrn_reflns_limit_k_min -17
_diffrn_reflns_limit_l_max 23
_diffrn_reflns_limit_l_min -24
_diffrn_reflns_number 24022
_diffrn_reflns_theta_full 26.90
_diffrn_reflns_theta_max 27.97
_diffrn_reflns_theta_min 1.77
_exptl_absorpt_coefficient_mu 0.299
_exptl_absorpt_correction_T_max 0.9513
_exptl_absorpt_correction_T_min 0.9322
_exptl_absorpt_correction_type numerical
_exptl_absorpt_process_details
;
Oxford Diffraction Poland (2009). CrysAlis Red,
Version 1.171.33.42
;
_exptl_crystal_colour colourless
_exptl_crystal_density_diffrn 1.405
_exptl_crystal_density_meas 1.40
_exptl_crystal_density_method floatation
_exptl_crystal_description parallelepiped
_exptl_crystal_F_000 2584
_exptl_crystal_size_max 0.28
_exptl_crystal_size_mid 0.25
_exptl_crystal_size_min 0.21
_refine_diff_density_max 0.591
_refine_diff_density_min -0.499
_refine_diff_density_rms 0.063
_refine_ls_extinction_method none
_refine_ls_goodness_of_fit_ref 1.006
_refine_ls_hydrogen_treatment mixed
_refine_ls_matrix_type full
_refine_ls_number_parameters 405
_refine_ls_number_reflns 6435
_refine_ls_number_restraints 9
_refine_ls_restrained_S_all 1.008
_refine_ls_R_factor_all 0.0863
_refine_ls_R_factor_gt 0.0634
_refine_ls_shift/su_max 0.022
_refine_ls_shift/su_mean 0.002
_refine_ls_structure_factor_coef Fsqd
_refine_ls_weighting_details 'calc w=1/[\s^2^(Fo^2^)+(0.0885P)^2^+10.2619P] where P=(Fo^2^+2Fc^2^)/3'
_refine_ls_weighting_scheme calc
_refine_ls_wR_factor_gt 0.1550
_refine_ls_wR_factor_ref 0.1729
_reflns_number_gt 4814
_reflns_number_total 6435
_reflns_threshold_expression I>2\s(I)
_cod_data_source_file cg501348g_si_002.cif
_cod_data_source_block Adduct6
_cod_depositor_comments 'Adding full bibliography for 4512161--4512166.cif.'
_cod_original_cell_volume 5783.5(4)
_cod_original_sg_symbol_H-M 'C 2/c'
_cod_database_code 4512166

loop_
_symmetry_equiv_pos_as_xyz
'x, y, z'
'-x, y, -z+1/2'
'x+1/2, y+1/2, z'
'-x+1/2, y+1/2, -z+1/2'
'-x, -y, -z'
'x, -y, z-1/2'
'-x+1/2, -y+1/2, -z'
'x+1/2, -y+1/2, z-1/2'

loop_
_atom_site_label
_atom_site_type_symbol
_atom_site_fract_x
_atom_site_fract_y
_atom_site_fract_z
_atom_site_U_iso_or_equiv
_atom_site_adp_type
_atom_site_occupancy
_atom_site_symmetry_multiplicity
_atom_site_calc_flag
_atom_site_refinement_flags
_atom_site_disorder_assembly
_atom_site_disorder_group
P1 P 0.19513(3) -0.12861(5) 0.28744(4) 0.03062(18) Uani 1 1 d . . .
O11 O 0.21299(10) -0.20203(17) 0.35951(13) 0.0530(6) Uani 1 1 d . . .
O12 O 0.24040(8) -0.05878(15) 0.29746(13) 0.0433(5) Uani 1 1 d . . .
O13 O 0.17030(9) -0.18378(15) 0.19843(12) 0.0412(5) Uani 1 1 d . . .
H13O H 0.1539 -0.2356 0.1972 0.062 Uiso 1 1 calc R . .
P2 P 0.06595(3) 0.39423(5) 0.56631(4) 0.0405(2) Uani 1 1 d . . .
O21 O 0.11732(11) 0.35253(18) 0.64690(14) 0.0691(8) Uani 1 1 d . . .
O22 O 0.07217(9) 0.50084(16) 0.54438(15) 0.0537(6) Uani 1 1 d . . .
O23 O 0.01358(10) 0.38982(17) 0.57344(15) 0.0549(6) Uani 1 1 d . . .
H23O H -0.0138 0.4162 0.5304 0.082 Uiso 1 1 calc R . .
C1 C 0.0000 0.1266(2) 0.2500 0.0254(6) Uani 1 2 d S . .
C11 C 0.04865(10) 0.06150(17) 0.26060(14) 0.0261(5) Uani 1 1 d . . .
C12 C 0.10367(12) 0.0967(2) 0.3056(2) 0.0475(8) Uani 1 1 d . . .
H12 H 0.1118 0.1597 0.3325 0.057 Uiso 1 1 calc R . .
C13 C 0.14736(12) 0.0409(2) 0.3119(2) 0.0468(7) Uani 1 1 d . . .
H13 H 0.1835 0.0673 0.3422 0.057 Uiso 1 1 calc R . .
C14 C 0.13742(10) -0.05249(18) 0.27330(15) 0.0396(5) Uani 1 1 d . . .
C15 C 0.08266(14) -0.0862(3) 0.2255(3) 0.0518(12) Uani 1 1 d . . .
H15 H 0.0743 -0.1476 0.1962 0.062 Uiso 1 1 calc R . .
C16 C 0.03936(13) -0.0300(3) 0.2199(3) 0.0716(12) Uani 1 1 d . . .
H16 H 0.0027 -0.0555 0.1873 0.086 Uiso 1 1 calc R . .
C21 C 0.01837(10) 0.19326(18) 0.33035(15) 0.0281(5) Uani 1 1 d . . .
C22 C 0.05926(13) 0.1627(2) 0.41300(16) 0.0478(8) Uani 1 1 d . . .
H22 H 0.0774 0.1009 0.4214 0.057 Uiso 1 1 calc R . .
C23 C 0.07415(14) 0.2225(2) 0.48448(18) 0.0524(9) Uani 1 1 d . . .
H23 H 0.1025 0.2003 0.5396 0.063 Uiso 1 1 calc R . .
C24 C 0.04790(11) 0.31355(19) 0.47555(15) 0.0324(5) Uani 1 1 d . . .
C25 C 0.00413(16) 0.3403(3) 0.3929(2) 0.0709(12) Uani 1 1 d . . .
H25 H -0.0159 0.3996 0.3846 0.085 Uiso 1 1 calc R . .
C26 C -0.01043(15) 0.2810(3) 0.32243(19) 0.0672(12) Uani 1 1 d . . .
H26 H -0.0406 0.3007 0.2678 0.081 Uiso 1 1 calc R . .
N1 N 0.23112(11) 0.44084(19) 0.32075(15) 0.0460(6) Uani 1 1 d . . .
H1 H 0.2452 0.4442 0.2895 0.069 Uiso 1 1 calc R . .
N2 N 0.24903(12) 0.38771(19) 0.45792(15) 0.0490(6) Uani 1 1 d . . .
N3 N 0.19242(17) 0.5383(2) 0.3865(2) 0.0697(10) Uani 1 1 d . . .
H3 H 0.1834 0.5979 0.3951 0.1053(3) Uiso 1 1 calc R . .
N4 N 0.15492(13) 0.3713(3) 0.3281(2) 0.0683(9) Uani 1 1 d . . .
C2 C 0.27282(13) 0.3923(2) 0.4073(2) 0.0500(7) Uani 1 1 d . . .
H2A H 0.2819 0.3244 0.3985 0.050 Uiso 1 1 calc R . .
H2B H 0.3075 0.4315 0.4378 0.050 Uiso 1 1 calc R . .
C3 C 0.21633(17) 0.5456(3) 0.3355(2) 0.0594(9) Uani 1 1 d . . .
H3A H 0.2501 0.5874 0.3656 0.059 Uiso 1 1 calc R . .
H3B H 0.1893 0.5772 0.2802 0.059 Uiso 1 1 calc R . .
C4 C 0.17805(17) 0.3780(3) 0.2759(2) 0.0700(11) Uani 1 1 d . . .
H4A H 0.1503 0.4083 0.2203 0.070 Uiso 1 1 calc R . .
H4B H 0.1865 0.3105 0.2654 0.070 Uiso 1 1 calc R . .
C5 C 0.19747(16) 0.3270(3) 0.4123(2) 0.0626(9) Uani 1 1 d . . .
H5A H 0.1820 0.3220 0.4474 0.063 Uiso 1 1 calc R . .
H5B H 0.2065 0.2591 0.4037 0.063 Uiso 1 1 calc R . .
C6 C 0.23510(19) 0.4894(3) 0.4702(2) 0.0646(10) Uani 1 1 d . . .
H6A H 0.2692 0.5303 0.4999 0.065 Uiso 1 1 calc R . .
H6B H 0.2205 0.4863 0.5066 0.065 Uiso 1 1 calc R . .
C7 C 0.14227(18) 0.4716(4) 0.3412(3) 0.0831(13) Uani 1 1 d . . .
H7A H 0.1256 0.4681 0.3747 0.083 Uiso 1 1 calc R . .
H7B H 0.1144 0.5012 0.2853 0.083 Uiso 1 1 calc R . .
O1W O 0.22631(15) 0.3578(2) 0.6475(3) 0.1034(12) Uani 1 1 d . . .
O2W O 0.15447(12) 0.4007(3) 0.03845(19) 0.0931(10) Uani 1 1 d . . .
O3W O 0.1913(3) 0.7516(4) 0.4779(4) 0.0700(14) Uani 0.50 1 d P . .
O4W O 0.1388(4) 0.7509(6) 0.4164(6) 0.121(3) Uani 0.50 1 d P . .
O1 O 0.12852(15) 0.0881(2) 0.0036(2) 0.0906(10) Uani 1 1 d D . .
S1 S 0.10838(10) 0.08323(14) 0.06215(18) 0.0690(8) Uani 0.623(6) 1 d PD A -1
C31 C 0.1417(5) 0.1759(8) 0.1418(6) 0.081(5) Uani 0.623(6) 1 d PD A -1
H31A H 0.1820 0.1667 0.1734 0.121 Uiso 0.623(6) 1 calc PR A -1
H31B H 0.1296 0.1704 0.1807 0.121 Uiso 0.623(6) 1 calc PR A -1
H31C H 0.1320 0.2416 0.1152 0.121 Uiso 0.623(6) 1 calc PR A -1
C32 C 0.0468(6) 0.1568(15) 0.0018(9) 0.104(2) Uani 0.623(6) 1 d PD A -1
H32A H 0.0471 0.2090 0.0380 0.156 Uiso 0.623(6) 1 calc PR A -1
H32B H 0.0142 0.1145 -0.0194 0.156 Uiso 0.623(6) 1 calc PR A -1
H32C H 0.0456 0.1871 -0.0463 0.156 Uiso 0.623(6) 1 calc PR A -1
S11 S 0.0815(2) 0.1213(5) 0.0142(3) 0.125(3) Uani 0.377(6) 1 d PD A -2
C311 C 0.0608(6) 0.0229(7) 0.0537(9) 0.085(4) Uani 0.377(6) 1 d PD A -2
H31D H 0.0355 -0.0215 0.0069 0.128 Uiso 0.377(6) 1 calc PR A -2
H31E H 0.0420 0.0505 0.0791 0.128 Uiso 0.377(6) 1 calc PR A -2
H31F H 0.0936 -0.0143 0.0968 0.128 Uiso 0.377(6) 1 calc PR A -2
C321 C 0.0975(13) 0.2147(17) 0.0912(16) 0.087(10) Uani 0.377(6) 1 d PD A -2
H32D H 0.0632 0.2395 0.0832 0.130 Uiso 0.377(6) 1 calc PR A -2
H32E H 0.1171 0.2695 0.0846 0.130 Uiso 0.377(6) 1 calc PR A -2
H32F H 0.1212 0.1864 0.1483 0.130 Uiso 0.377(6) 1 calc PR A -2
S2 S 0.0221(2) 0.3281(4) 0.7408(3) 0.0897(14) Uani 0.25 1 d PD . .
O2 O 0.0000 0.4293(6) 0.7500 0.098(12) Uani 0.50 2 d SPD . .
C41 C 0.0380(6) 0.2583(8) 0.8325(7) 0.146(5) Uani 0.50 1 d PD . .

loop_
_atom_site_aniso_label
_atom_site_aniso_U_11
_atom_site_aniso_U_22
_atom_site_aniso_U_33
_atom_site_aniso_U_23
_atom_site_aniso_U_13
_atom_site_aniso_U_12
P1 0.0312(3) 0.0313(3) 0.0300(3) -0.0004(2) 0.0174(3) 0.0038(3)
O11 0.0671(14) 0.0522(13) 0.0471(12) 0.0172(10) 0.0363(11) 0.0225(11)
O12 0.0355(10) 0.0430(11) 0.0525(12) -0.0093(9) 0.0252(9) -0.0058(8)
O13 0.0523(12) 0.0388(11) 0.0406(10) -0.0091(8) 0.0309(9) -0.0083(9)
P2 0.0395(4) 0.0362(4) 0.0303(3) -0.0084(3) 0.0097(3) 0.0107(3)
O21 0.0683(15) 0.0587(14) 0.0356(11) -0.0136(10) 0.0008(11) 0.0254(12)
O22 0.0458(12) 0.0398(11) 0.0662(14) -0.0125(10) 0.0253(11) -0.0004(9)
O23 0.0745(16) 0.0487(13) 0.0519(13) 0.0039(10) 0.0415(13) 0.0143(11)
C1 0.0266(16) 0.0229(15) 0.0220(14) 0.000 0.0105(13) 0.000
C11 0.0280(12) 0.0246(11) 0.0232(11) 0.0008(9) 0.0126(10) 0.0012(9)
C12 0.0363(15) 0.0377(15) 0.073(2) -0.0315(14) 0.0336(15) -0.0158(12)
C13 0.0332(14) 0.0449(16) 0.0650(19) -0.0245(14) 0.0289(14) -0.0125(12)
C14 0.0376(12) 0.0397(12) 0.0392(12) 0.0001(10) 0.0213(10) 0.0031(9)
C15 0.0330(17) 0.0354(19) 0.058(3) -0.028(2) 0.0084(19) -0.0072(14)
C16 0.0252(14) 0.055(2) 0.106(3) -0.049(2) 0.0185(17) -0.0069(14)
C21 0.0267(12) 0.0279(12) 0.0275(11) 0.0001(9) 0.0137(10) 0.0020(9)
C22 0.0617(19) 0.0436(16) 0.0250(12) 0.0023(11) 0.0159(13) 0.0288(14)
C23 0.0597(19) 0.0569(19) 0.0241(12) 0.0000(12) 0.0130(13) 0.0306(15)
C24 0.0325(13) 0.0308(12) 0.0273(11) -0.0049(10) 0.0124(10) 0.0028(10)
C25 0.077(2) 0.052(2) 0.0368(16) -0.0105(14) 0.0029(16) 0.0401(18)
C26 0.071(2) 0.056(2) 0.0289(14) -0.0067(13) -0.0007(14) 0.0383(17)
N1 0.0529(15) 0.0494(14) 0.0402(13) 0.0011(11) 0.0287(12) 0.0036(12)
N2 0.0592(16) 0.0422(14) 0.0354(12) 0.0082(10) 0.0200(12) 0.0020(12)
N3 0.119(3) 0.0498(17) 0.0666(19) 0.0186(14) 0.068(2) 0.0320(18)
N4 0.0482(16) 0.087(2) 0.0553(17) 0.0020(16) 0.0200(14) -0.0115(16)
C2 0.0452(17) 0.0478(17) 0.0483(17) 0.0069(14) 0.0206(14) 0.0057(13)
C3 0.086(3) 0.0450(18) 0.0525(19) 0.0137(15) 0.0419(19) 0.0135(17)
C4 0.065(2) 0.089(3) 0.0366(17) -0.0166(17) 0.0163(16) -0.021(2)
C5 0.068(2) 0.060(2) 0.059(2) 0.0061(17) 0.0341(18) -0.0135(18)
C6 0.103(3) 0.052(2) 0.0452(18) 0.0009(15) 0.045(2) 0.0054(19)
C7 0.064(3) 0.115(4) 0.074(3) 0.035(3) 0.040(2) 0.025(3)
O1W 0.115(3) 0.0622(17) 0.191(4) -0.034(2) 0.121(3) -0.0262(17)
O2W 0.0564(16) 0.135(3) 0.0714(18) -0.0360(18) 0.0251(14) 0.0007(17)
O3W 0.076(4) 0.062(3) 0.071(3) 0.011(3) 0.040(3) 0.010(3)
O4W 0.153(7) 0.114(6) 0.164(8) 0.049(5) 0.131(7) 0.043(5)
O1 0.124(3) 0.081(2) 0.110(2) -0.0143(18) 0.092(2) -0.0127(19)
S1 0.0883(15) 0.0582(10) 0.0839(16) 0.0212(9) 0.0623(13) 0.0208(9)
C31 0.081(9) 0.095(11) 0.061(6) -0.034(7) 0.038(6) -0.035(9)
C32 0.088(9) 0.090(5) 0.091(2) -0.029(3) 0.028(12) 0.018(17)
S11 0.153(5) 0.170(6) 0.079(3) -0.055(4) 0.081(4) -0.092(5)
C311 0.115(11) 0.078(8) 0.097(9) -0.006(7) 0.080(9) -0.011(7)
C321 0.083(3) 0.084(4) 0.073(19) -0.027(2) 0.023(2) -0.024(2)
S2 0.117(4) 0.084(3) 0.079(3) 0.015(2) 0.062(3) 0.016(3)
O2 0.081(6) 0.071(2) 0.111(3) 0.000 0.030(19) 0.000
C41 0.143(12) 0.206(16) 0.107(9) 0.003(10) 0.080(9) 0.011(11)

loop_
_atom_type_symbol
_atom_type_description
_atom_type_scat_dispersion_real
_atom_type_scat_dispersion_imag
_atom_type_scat_source
C C 0.0033 0.0016 'International Tables Vol C Tables 4.2.6.8 and 6.1.1.4'
H H 0.0000 0.0000 'International Tables Vol C Tables 4.2.6.8 and 6.1.1.4'
N N 0.0061 0.0033 'International Tables Vol C Tables 4.2.6.8 and 6.1.1.4'
O O 0.0106 0.0060 'International Tables Vol C Tables 4.2.6.8 and 6.1.1.4'
P P 0.1023 0.0942 'International Tables Vol C Tables 4.2.6.8 and 6.1.1.4'
S S 0.1246 0.1234 'International Tables Vol C Tables 4.2.6.8 and 6.1.1.4'

loop_
_geom_angle_atom_site_label_1
_geom_angle_atom_site_label_2
_geom_angle_atom_site_label_3
_geom_angle
_geom_angle_site_symmetry_1
_geom_angle_site_symmetry_3
O11 P1 O12 116.36(13) . .
O11 P1 O13 111.83(12) . .
O12 P1 O13 105.52(11) . .
O11 P1 C14 108.61(12) . .
O12 P1 C14 108.67(11) . .
O13 P1 C14 105.25(11) . .
P1 O13 H13O 109.5 . .
O21 P2 O22 114.74(15) . .
O21 P2 O23 110.28(15) . .
O22 P2 O23 108.54(12) . .
O21 P2 C24 109.15(12) . .
O22 P2 C24 108.32(13) . .
O23 P2 C24 105.38(13) . .
P2 O23 H23O 109.5 . .
C11 C1 C11 112.4(3) . 2
C11 C1 C21 113.19(12) . .
C11 C1 C21 103.73(12) 2 .
C11 C1 C21 103.73(12) . 2
C11 C1 C21 113.19(12) 2 2
C21 C1 C21 110.8(3) . 2
C16 C11 C12 115.9(2) . .
C16 C11 C1 122.4(2) . .
C12 C11 C1 121.5(2) . .
C11 C12 C13 122.0(2) . .
C11 C12 H12 119.0 . .
C13 C12 H12 119.0 . .
C14 C13 C12 121.0(2) . .
C14 C13 H13 119.0 . .
C12 C13 H13 119.0 . .
C15 C14 C13 117.4(2) . .
C15 C14 P1 121.6(2) . .
C13 C14 P1 120.9(2) . .
C14 C15 C16 121.0(3) . .
C14 C15 H15 119.5 . .
C16 C15 H15 119.5 . .
C11 C16 C15 122.5(3) . .
C11 C16 H16 118.7 . .
C15 C16 H16 118.7 . .
C22 C21 C26 116.7(2) . .
C22 C21 C1 122.1(2) . .
C26 C21 C1 120.8(2) . .
C21 C22 C23 121.3(2) . .
C21 C22 H22 119.4 . .
C23 C22 H22 119.4 . .
C24 C23 C22 121.5(2) . .
C24 C23 H23 119.2 . .
C22 C23 H23 119.2 . .
C23 C24 C25 116.8(2) . .
C23 C24 P2 123.23(19) . .
C25 C24 P2 119.9(2) . .
C26 C25 C24 121.4(3) . .
C26 C25 H25 119.3 . .
C24 C25 H25 119.3 . .
C25 C26 C21 122.0(3) . .
C25 C26 H26 119.0 . .
C21 C26 H26 119.0 . .
C4 N1 C2 107.9(3) . .
C4 N1 C3 108.1(3) . .
C2 N1 C3 109.1(2) . .
C4 N1 H1 110.5 . .
C2 N1 H1 110.5 . .
C3 N1 H1 110.5 . .
C2 N2 C6 109.5(3) . .
C2 N2 C5 109.3(3) . .
C6 N2 C5 109.0(3) . .
C3 N3 C7 108.9(3) . .
C3 N3 C6 107.8(3) . .
C7 N3 C6 107.8(3) . .
C3 N3 H3 110.7 . .
C7 N3 H3 110.7 . .
C6 N3 H3 110.7 . .
C7 N4 C4 108.0(3) . .
C7 N4 C5 109.0(3) . .
C4 N4 C5 109.0(3) . .
N2 C2 N1 109.8(2) . .
N2 C2 H2A 109.7 . .
N1 C2 H2A 109.7 . .
N2 C2 H2B 109.7 . .
N1 C2 H2B 109.7 . .
H2A C2 H2B 108.2 . .
N3 C3 N1 109.7(3) . .
N3 C3 H3A 109.7 . .
N1 C3 H3A 109.7 . .
N3 C3 H3B 109.7 . .
N1 C3 H3B 109.7 . .
H3A C3 H3B 108.2 . .
N4 C4 N1 110.7(3) . .
N4 C4 H4A 109.5 . .
N1 C4 H4A 109.5 . .
N4 C4 H4B 109.5 . .
N1 C4 H4B 109.5 . .
H4A C4 H4B 108.1 . .
N2 C5 N4 111.6(3) . .
N2 C5 H5A 109.3 . .
N4 C5 H5A 109.3 . .
N2 C5 H5B 109.3 . .
N4 C5 H5B 109.3 . .
H5A C5 H5B 108.0 . .
N2 C6 N3 111.8(3) . .
N2 C6 H6A 109.2 . .
N3 C6 H6A 109.2 . .
N2 C6 H6B 109.2 . .
N3 C6 H6B 109.3 . .
H6A C6 H6B 107.9 . .
N4 C7 N3 113.3(3) . .
N4 C7 H7A 108.9 . .
N3 C7 H7A 108.9 . .
N4 C7 H7B 108.9 . .
N3 C7 H7B 108.9 . .
H7A C7 H7B 107.7 . .
O1 S1 C31 110.0(4) . .
O1 S1 C32 99.3(6) . .
C31 S1 C32 91.9(8) . .
O1 S11 C311 111.4(6) . .
O1 S11 C321 117.5(9) . .
C311 S11 C321 100.2(8) . .
S11 C311 H31D 109.4 . .
S11 C311 H31E 109.5 . .
H31D C311 H31E 109.5 . .
S11 C311 H31F 109.5 . .
H31D C311 H31F 109.5 . .
H31E C311 H31F 109.5 . .
S11 C321 H32D 109.0 . .
S11 C321 H32E 109.0 . .
H32D C321 H32E 110.0 . .
S11 C321 H32F 109.0 . .
H32D C321 H32F 109.0 . .
H32E C321 H32F 109.0 . .
S2 S2 O2 61.1(2) 2_556 .
S2 S2 C41 65.7(5) 2_556 2_556
O2 S2 C41 105.3(5) . 2_556
S2 S2 C41 64.6(5) 2_556 .
O2 S2 C41 104.6(3) . .
C41 S2 C41 95.3(9) 2_556 .
S2 O2 S2 57.7(5) . 2_556
S2 C41 S2 49.8(3) 2_556 .

loop_
_geom_bond_atom_site_label_1
_geom_bond_atom_site_label_2
_geom_bond_distance
_geom_bond_site_symmetry_2
P1 O11 1.493(2) .
P1 O12 1.508(2) .
P1 O13 1.5685(18) .
P1 C14 1.813(2) .
O13 H13O 0.8200 .
P2 O21 1.498(2) .
P2 O22 1.502(2) .
P2 O23 1.566(2) .
P2 C24 1.809(2) .
O23 H23O 0.8200 .
C1 C11 1.544(3) .
C1 C11 1.544(3) 2
C1 C21 1.551(3) .
C1 C21 1.551(3) 2
C11 C16 1.370(4) .
C11 C12 1.381(3) .
C12 C13 1.391(4) .
C12 H12 0.9300 .
C13 C14 1.374(4) .
C13 H13 0.9300 .
C14 C15 1.368(4) .
C15 C16 1.390(4) .
C15 H15 0.9300 .
C16 H16 0.9300 .
C21 C22 1.373(3) .
C21 C26 1.377(4) .
C22 C23 1.391(4) .
C22 H22 0.9300 .
C23 C24 1.375(4) .
C23 H23 0.9300 .
C24 C25 1.380(4) .
C25 C26 1.375(4) .
C25 H25 0.9300 .
C26 H26 0.9300 .
N1 C4 1.503(4) .
N1 C2 1.510(4) .
N1 C3 1.514(4) .
N1 H1 0.8700 .
N2 C2 1.431(4) .
N2 C6 1.453(4) .
N2 C5 1.458(4) .
N3 C3 1.442(4) .
N3 C7 1.477(6) .
N3 C6 1.485(5) .
N3 H3 0.8700 .
N4 C7 1.427(6) .
N4 C4 1.443(5) .
N4 C5 1.465(5) .
C2 H2A 0.9700 .
C2 H2B 0.9700 .
C3 H3A 0.9700 .
C3 H3B 0.9700 .
C4 H4A 0.9700 .
C4 H4B 0.9700 .
C5 H5A 0.9700 .
C5 H5B 0.9700 .
C6 H6A 0.9700 .
C6 H6B 0.9700 .
C7 H7A 0.9700 .
C7 H7B 0.9700 .
O3W O4W 1.280(10) .
O1 S1 1.484(3) .
O1 S11 1.519(4) .
S1 C31 1.738(4) .
S1 C32 1.754(5) .
C31 H31A 0.9600 .
C31 H31B 0.9600 .
C31 H31C 0.9600 .
C32 H32A 0.9600 .
C32 H32B 0.9600 .
C32 H32C 0.9600 .
S11 C311 1.745(5) .
S11 C321 1.745(5) .
C311 H31D 0.9600 .
C311 H31E 0.9600 .
C311 H31F 0.9600 .
C321 H32D 0.9600 .
C321 H32E 0.9600 .
C321 H32F 0.9600 .
S2 S2 1.472(10) 2_556
S2 O2 1.525(5) .
S2 C41 1.742(12) 2_556
S2 C41 1.757(5) .
O2 S2 1.525(5) 2_556
C41 S2 1.742(12) 2_556

loop_
_geom_hbond_atom_site_label_D
_geom_hbond_atom_site_label_H
_geom_hbond_atom_site_label_A
_geom_hbond_distance_DH
_geom_hbond_distance_HA
_geom_hbond_distance_DA
_geom_hbond_angle_DHA
_geom_hbond_site_symmetry_A
O13 H13O O21 0.82 1.80 2.557(3) 152.0 6
O23 H23O O22 0.82 1.82 2.623(3) 164.9 5_566
N1 H1 O12 0.87 1.87 2.727(3) 167.2 4
N3 H3 O3W 0.87 2.48 3.296(6) 156.9 .
N3 H3 O4W 0.87 2.53 3.383(8) 167.4 .
